data_1548014
loop_
_publ_author_name
'You-Gui Huang'
'Yoshihito Shiota'
'Ming-Yan Wu'
'Sheng-Qun Su'
'Zi-Shuo Yao'
'Soonchul Kang'
'Shinji Kanegawa'
'Guo-Ling Li'
'Shu-Qi Wu'
'Takashi Kamachi'
'Kazunari Yoshizawa'
'Katsuhiko Ariga'
'Mao-Chun Hong'
'Osamu Sato'

_publ_section_title
;
 Superior thermoelasticity and shape-memory nanopores in a porous
 supramolecular organic framework
;
_journal_name_full 'Nature Communications'
_journal_page_first 11564
_journal_paper_doi 10.1038/ncomms11564
_journal_volume 7
_journal_year 2016
_chemical_formula_moiety 'C20 H17 N2 O4'
_chemical_formula_sum 'C20 H17 N2 O4'
_chemical_formula_weight 349.35
_space_group_crystal_system orthorhombic
_space_group_IT_number 68
_space_group_name_H-M_alt 'C c c a'
_symmetry_space_group_name_Hall '-C 2a 2ac'
_symmetry_space_group_name_H-M 'C c c a :2'
_atom_sites_solution_hydrogens mixed
_cell_angle_alpha 90
_cell_angle_beta 90
_cell_angle_gamma 90
_cell_formula_units_Z 16
_cell_length_a 22.975(5)
_cell_length_b 27.014(6)
_cell_length_c 12.824(3)
_cell_measurement_reflns_used 12270
_cell_measurement_temperature 303(2)
_cell_measurement_theta_max 30.9499
_cell_measurement_theta_min 2.3275
_cell_volume 7959(3)
_computing_cell_refinement CrystalClear
_computing_data_collection CrystalClear
_computing_data_reduction 'SHELXL-2014/7 (Sheldrick, 2014)'
_computing_molecular_graphics 'SHELXL-2014/7 (Sheldrick, 2014)'
_computing_publication_material 'SHELXL-2014/7 (Sheldrick, 2014)'
_computing_structure_refinement 'SHELXL-2014/7 (Sheldrick, 2014)'
_computing_structure_solution 'SHELXL-2014/7 (Sheldrick, 2014)'
_diffrn_ambient_temperature 303(2)
_diffrn_measured_fraction_theta_full 0.984
_diffrn_measured_fraction_theta_max 0.984
_diffrn_measurement_device_type 'Rigaku CCD'
_diffrn_measurement_method \w
_diffrn_radiation_type CuK\a
_diffrn_radiation_wavelength 1.54178
_diffrn_reflns_av_R_equivalents 0.0523
_diffrn_reflns_av_unetI/netI 0.0237
_diffrn_reflns_Laue_measured_fraction_full 0.984
_diffrn_reflns_Laue_measured_fraction_max 0.984
_diffrn_reflns_limit_h_max 25
_diffrn_reflns_limit_h_min -27
_diffrn_reflns_limit_k_max 32
_diffrn_reflns_limit_k_min -32
_diffrn_reflns_limit_l_max 15
_diffrn_reflns_limit_l_min -12
_diffrn_reflns_number 31177
_diffrn_reflns_point_group_measured_fraction_full 0.984
_diffrn_reflns_point_group_measured_fraction_max 0.984
_diffrn_reflns_theta_full 67.679
_diffrn_reflns_theta_max 68.228
_diffrn_reflns_theta_min 6.554
_exptl_absorpt_coefficient_mu 0.678
_exptl_absorpt_correction_T_max 1.0000
_exptl_absorpt_correction_T_min 0.8894
_exptl_absorpt_correction_type multi-scan
_exptl_crystal_colour Colorless
_exptl_crystal_density_diffrn 1.166
_exptl_crystal_description Needle
_exptl_crystal_F_000 2928
_exptl_crystal_size_max 0.14
_exptl_crystal_size_mid 0.09
_exptl_crystal_size_min 0.09
_platon_squeeze_details
;?
 The following poor diffraction spots were omitted in the refinement.
OMIT            3   1   1
OMIT            8   8   0
OMIT             1   1   1
OMIT             2   4   0
OMIT             1   3   1
OMIT           2   2   2
OMIT            2   0   2
OMIT            2   4   3
OMIT             2   2   1
OMIT           4   0   0
OMIT          10   6   0
OMIT           0   8   0
OMIT           10   4   0
OMIT            2   2   0
OMIT           1  11   1
OMIT          0   0   4
OMIT           4   8   0
OMIT          8   4   0
OMIT          0   6   2
OMIT          4   8   1
OMIT          4  12   0
OMIT         8   2   2
OMIT           2   8   0
OMIT          5   5   1
OMIT          1   9   1
OMIT            7   7   3
OMIT          6   4   1
OMIT            0   2   2
OMIT           6   8   0
OMIT           1   3   6
OMIT         4  10   2
OMIT          4   6   2
OMIT          2   8   2
OMIT          1   9   2
OMIT          5   3   5
OMIT         3   9   1
OMIT        10   2   0
OMIT           3   3   1
OMIT        2  10   0
OMIT         2   8   5
OMIT         0   0   2
OMIT        1   3   5
OMIT        1   1   3
OMIT        8   8   1
OMIT         8   6   0
OMIT       2   2   4
OMIT          3   1   3
OMIT        7   7   1
OMIT       1   5   2
OMIT       10   0   2
OMIT      3   7   2
OMIT     5   3   3
The following constraints were performed in the refinement.
DFIX 1.25 0.02 C8A O4B C8A O3B
DFIX 1.25 0.02 C8B O4A C8B O3A
DFIX 2.22 0.02 O3A O4A O3B O4B
DFIX 1.50 0.02 C1 C8B
C8A and C8B were refined isotropically.
Because the disorder, desolvation process, and thermal cycling, the structure refine with poor R value.
;
_refine_diff_density_max 0.182
_refine_diff_density_min -0.168
_refine_diff_density_rms 0.037
_refine_ls_extinction_coef .
_refine_ls_extinction_method none
_refine_ls_goodness_of_fit_ref 1.205
_refine_ls_hydrogen_treatment constr
_refine_ls_matrix_type full
_refine_ls_number_parameters 261
_refine_ls_number_reflns 3601
_refine_ls_number_restraints 7
_refine_ls_restrained_S_all 1.206
_refine_ls_R_factor_all 0.1690
_refine_ls_R_factor_gt 0.1384
_refine_ls_shift/su_max 0.003
_refine_ls_shift/su_mean 0.001
_refine_ls_structure_factor_coef Fsqd
_refine_ls_weighting_details 'w=1/[\s^2^(Fo^2^)+(0.1205P)^2^+9.5728P] where P=(Fo^2^+2Fc^2^)/3'
_refine_ls_weighting_scheme calc
_refine_ls_wR_factor_gt 0.3404
_refine_ls_wR_factor_ref 0.3604
_reflns_Friedel_coverage 0.000
_reflns_Friedel_fraction_full .
_reflns_Friedel_fraction_max .
_reflns_number_gt 2620
_reflns_number_total 3601
_reflns_threshold_expression 'I > 2\s(I)'
_cod_data_source_file ncomms11564-s9.cif
_cod_data_source_block 8
_cod_depositor_comments
;
The following automatic conversions were performed:

'_exptl_absorpt_correction_type' value 'Multi-scan' changed to
'multi-scan' according to the built-in table from CIF Core dictionary
named 'cif_core.dic' version 2.4.1 from 2010-06-29.

Automatic conversion script
Id: cif_fix_values 5376 2017-05-30 11:51:03Z andrius 
;
_cod_original_cell_volume 7960(3)
_cod_database_code 1548014
_shelx_space_group_comment
;
The symmetry employed for this shelxl refinement is uniquely defined
by the following loop, which should always be used as a source of
symmetry information in preference to the above space-group names.
They are only intended as comments.
;

loop_
_space_group_symop_operation_xyz
'x, y, z'
'-x, -y+1/2, z'
'x, -y+1/2, -z+1/2'
'-x, y, -z+1/2'
'x+1/2, y+1/2, z'
'-x+1/2, -y+1, z'
'x+1/2, -y+1, -z+1/2'
'-x+1/2, y+1/2, -z+1/2'
'-x, -y, -z'
'x, y-1/2, -z'
'-x, y-1/2, z-1/2'
'x, -y, z-1/2'
'-x+1/2, -y+1/2, -z'
'x+1/2, y, -z'
'-x+1/2, y, z-1/2'
'x+1/2, -y+1/2, z-1/2'

loop_
_atom_site_label
_atom_site_type_symbol
_atom_site_fract_x
_atom_site_fract_y
_atom_site_fract_z
_atom_site_U_iso_or_equiv
_atom_site_adp_type
_atom_site_occupancy
_atom_site_site_symmetry_order
_atom_site_calc_flag
_atom_site_refinement_flags_posn
_atom_site_refinement_flags_adp
_atom_site_refinement_flags_occupancy
_atom_site_disorder_assembly
_atom_site_disorder_group
O1 O 0.1330(2) 0.44350(16) 1.2404(3) 0.1402(17) Uani 1 1 d . . . . .
N1 N 0.0706(2) 0.4319(2) 1.4090(4) 0.1284(17) Uani 1 1 d . . . . .
H1 H 0.1106 0.4382 1.2921 0.154 Uiso 1 1 d R U . . .
C1 C 0.1862(3) 0.4090(2) 0.8928(4) 0.1074(17) Uani 1 1 d D . . . .
O2 O 0.1019(2) 0.37283(17) 1.1742(4) 0.1502(18) Uani 1 1 d . . . . .
N2 N 0.1734(3) 0.3174(4) 0.5833(4) 0.160(3) Uani 1 1 d . . . . .
H2A H 0.1730 0.3581 0.7200 0.192 Uiso 1 1 d R U . . .
C2 C 0.2229(2) 0.44917(19) 0.8940(3) 0.0986(15) Uani 1 1 d . . . . .
H2 H 0.2435 0.4575 0.8322 0.118 Uiso 1 1 calc R U . . .
O3A O 0.1567(7) 0.3472(5) 0.7807(8) 0.138(4) Uani 0.5 1 d D . P . .
O3B O 0.1387(7) 0.3337(5) 0.8220(9) 0.152(4) Uani 0.5 1 d D . P . .
C3 C 0.23079(19) 0.47838(14) 0.9835(3) 0.0789(12) Uani 1 1 d . . . . .
O4A O 0.2095(7) 0.4052(5) 0.7030(7) 0.182(6) Uani 0.5 1 d D . P . .
O4B O 0.1999(6) 0.3828(4) 0.7382(10) 0.142(4) Uani 0.5 1 d D . P . .
C4 C 0.1998(2) 0.46475(16) 1.0733(3) 0.0840(13) Uani 1 1 d . . . . .
H4 H 0.2040 0.4838 1.1351 0.101 Uiso 1 1 calc R U . . .
C5 C 0.1633(2) 0.42413(16) 1.0734(3) 0.0879(13) Uani 1 1 d . . . . .
C6 C 0.1578(3) 0.39662(18) 0.9836(5) 0.1103(17) Uani 1 1 d . . . . .
H6 H 0.1335 0.3682 0.9843 0.132 Uiso 1 1 calc R U . . .
C7 C 0.1297(3) 0.4099(2) 1.1661(5) 0.1161(18) Uani 1 1 d . . . . .
C8A C 0.1682(7) 0.3704(6) 0.8125(11) 0.120(5) Uiso 0.5 1 d D . P . .
C8B C 0.1876(10) 0.3857(7) 0.7819(12) 0.143(8) Uiso 0.5 1 d D . P . .
C9 C 0.1646(5) 0.2709(4) 0.5684(5) 0.186(4) Uani 1 1 d . . . . .
H9 H 0.1565 0.2510 0.6276 0.223 Uiso 1 1 calc R U . . .
C10 C 0.1659(5) 0.2486(3) 0.4745(5) 0.190(4) Uani 1 1 d . . . . .
H10 H 0.1596 0.2140 0.4690 0.228 Uiso 1 1 calc R U . . .
C11 C 0.1763(4) 0.2756(3) 0.3890(4) 0.160(3) Uani 1 1 d . . . . .
C12 C 0.1846(4) 0.3247(3) 0.3999(5) 0.147(3) Uani 1 1 d . . . . .
H12 H 0.1909 0.3454 0.3411 0.177 Uiso 1 1 calc R U . . .
C13 C 0.1835(3) 0.3438(3) 0.5001(6) 0.149(3) Uani 1 1 d . . . . .
H13 H 0.1906 0.3783 0.5087 0.179 Uiso 1 1 calc R U . . .
C14A C 0.2016(10) 0.2441(10) 0.2845(11) 0.182(9) Uani 0.5 1 d . . P . .
C14B C 0.1504(11) 0.2437(6) 0.2225(10) 0.176(7) Uani 0.5 1 d . . P . .
C15 C 0.0848(4) 0.4618(4) 1.4795(6) 0.190(4) Uani 1 1 d . . . . .
H15 H 0.1140 0.4855 1.4635 0.228 Uiso 1 1 calc R U . . .
C16 C 0.0609(5) 0.4628(4) 1.5797(7) 0.210(5) Uani 1 1 d . . . . .
H16 H 0.0748 0.4857 1.6302 0.251 Uiso 1 1 calc R U . . .
C17 C 0.0185(3) 0.4315(4) 1.6032(5) 0.157(3) Uani 1 1 d . . . . .
C18 C 0.0043(4) 0.3982(3) 1.5304(6) 0.170(3) Uani 1 1 d . . . . .
H18 H -0.0237 0.3734 1.5453 0.204 Uiso 1 1 calc R U . . .
C19 C 0.0308(4) 0.3999(3) 1.4324(5) 0.147(2) Uani 1 1 d . . . . .
H19 H 0.0190 0.3767 1.3809 0.177 Uiso 1 1 calc R U . . .
C20 C -0.0142(6) 0.4321(6) 1.7093(6) 0.263(7) Uani 1 1 d . . . . .
H20A H -0.0394 0.4618 1.7101 0.315 Uiso 1 1 calc R U . . .
H20B H -0.0402 0.4029 1.7109 0.315 Uiso 1 1 calc R U . . .

loop_
_atom_site_aniso_label
_atom_site_aniso_U_11
_atom_site_aniso_U_22
_atom_site_aniso_U_33
_atom_site_aniso_U_23
_atom_site_aniso_U_13
_atom_site_aniso_U_12
O1 0.184(4) 0.137(3) 0.099(2) 0.008(2) 0.046(3) -0.042(3)
N1 0.134(4) 0.149(4) 0.102(3) -0.004(3) 0.023(3) -0.031(3)
C1 0.131(4) 0.108(4) 0.083(3) -0.042(3) -0.025(3) 0.005(3)
O2 0.172(4) 0.123(3) 0.155(4) 0.030(3) -0.008(3) -0.056(3)
N2 0.201(6) 0.203(7) 0.075(3) -0.053(4) -0.033(3) 0.056(5)
C2 0.136(4) 0.109(3) 0.050(2) -0.023(2) -0.015(2) 0.013(3)
O3A 0.227(13) 0.101(7) 0.085(6) -0.007(5) 0.009(6) -0.049(7)
O3B 0.225(12) 0.117(8) 0.113(8) -0.020(7) -0.007(8) -0.080(7)
C3 0.108(3) 0.077(2) 0.0522(19) -0.0007(16) -0.0114(18) 0.008(2)
O4A 0.294(14) 0.182(12) 0.069(5) -0.054(6) 0.057(6) -0.137(11)
O4B 0.186(11) 0.129(8) 0.112(9) -0.016(7) -0.010(8) -0.100(7)
C4 0.118(3) 0.084(3) 0.0496(19) 0.0020(17) -0.0040(19) -0.002(2)
C5 0.104(3) 0.079(3) 0.080(3) 0.004(2) -0.007(2) -0.013(2)
C6 0.134(4) 0.081(3) 0.116(4) -0.018(3) -0.034(3) 0.000(3)
C7 0.146(5) 0.099(4) 0.103(4) 0.015(3) -0.014(3) -0.016(4)
C9 0.282(12) 0.192(8) 0.083(4) -0.007(5) 0.003(5) 0.029(8)
C10 0.353(14) 0.125(5) 0.093(4) -0.019(4) 0.004(6) -0.022(6)
C11 0.282(9) 0.133(5) 0.065(3) -0.032(3) 0.003(4) -0.036(5)
C12 0.228(8) 0.120(5) 0.093(4) -0.020(3) -0.010(4) -0.021(5)
C13 0.191(7) 0.127(5) 0.129(6) -0.064(5) -0.024(5) -0.005(5)
C14A 0.212(17) 0.229(19) 0.104(12) -0.075(16) -0.027(11) 0.040(18)
C14B 0.26(2) 0.175(14) 0.090(9) -0.112(9) -0.043(11) 0.048(14)
C15 0.223(9) 0.224(9) 0.122(5) -0.029(6) 0.050(5) -0.120(8)
C16 0.240(10) 0.252(10) 0.136(6) -0.062(6) 0.058(6) -0.128(9)
C17 0.145(6) 0.220(8) 0.105(4) -0.017(5) 0.037(4) -0.070(6)
C18 0.168(7) 0.199(8) 0.143(6) -0.025(5) 0.042(5) -0.074(6)
C19 0.156(6) 0.170(6) 0.116(5) -0.019(4) 0.026(4) -0.048(5)
C20 0.240(13) 0.43(2) 0.121(7) -0.034(7) 0.058(8) -0.094(13)

loop_
_atom_type_symbol
_atom_type_description
_atom_type_scat_dispersion_real
_atom_type_scat_dispersion_imag
_atom_type_scat_source
C C 0.0181 0.0091 'International Tables Vol C Tables 4.2.6.8 and 6.1.1.4'
H H 0.0000 0.0000 'International Tables Vol C Tables 4.2.6.8 and 6.1.1.4'
N N 0.0311 0.0180 'International Tables Vol C Tables 4.2.6.8 and 6.1.1.4'
O O 0.0492 0.0322 'International Tables Vol C Tables 4.2.6.8 and 6.1.1.4'

loop_
_geom_angle_atom_site_label_1
_geom_angle_atom_site_label_2
_geom_angle_atom_site_label_3
_geom_angle
_geom_angle_site_symmetry_1
_geom_angle_site_symmetry_3
C7 O1 H1 114.3 . .
C15 N1 C19 116.5(6) . .
C2 C1 C6 118.3(4) . .
C2 C1 C8B 108.5(8) . .
C6 C1 C8B 133.2(8) . .
C2 C1 C8A 135.6(7) . .
C6 C1 C8A 106.1(7) . .
C8B C1 C8A 27.2(8) . .
C9 N2 C13 116.1(6) . .
C1 C2 C3 122.1(5) . .
C1 C2 H2 118.9 . .
C3 C2 H2 118.9 . .
C8A O3A O3B 102(2) . .
C8A O3A C8B 32.2(12) . .
O3B O3A C8B 134(2) . .
C8A O3A O4B 57.0(13) . .
O3B O3A O4B 158(2) . .
C8B O3A O4B 24.9(8) . .
C8A O3A H2A 92.8 . .
O3B O3A H2A 165.1 . .
C8B O3A H2A 60.9 . .
O4B O3A H2A 37.3 . .
O3A O3B C8A 40.0(13) . .
O3A O3B C8B 29.1(13) . .
C8A O3B C8B 11.0(9) . .
C2 C3 C4 117.2(4) . .
C2 C3 C3 121.7(3) . 6
C4 C3 C3 121.0(3) . 6
O4B O4A C8B 25.2(16) . .
O4B O4A C8A 22.1(14) . .
C8B O4A C8A 7.8(11) . .
C8B O4B O4A 123(3) . .
C8B O4B C8A 24.9(18) . .
O4A O4B C8A 144(2) . .
C8B O4B O3A 56.9(18) . .
O4A O4B O3A 154(2) . .
C8A O4B O3A 32.2(8) . .
C8B O4B H2A 90.7 . .
O4A O4B H2A 126.1 . .
C8A O4B H2A 67.2 . .
O3A O4B H2A 36.0 . .
C5 C4 C3 121.2(4) . .
C5 C4 H4 119.4 . .
C3 C4 H4 119.4 . .
C6 C5 C4 119.0(4) . .
C6 C5 C7 119.2(5) . .
C4 C5 C7 121.9(4) . .
C1 C6 C5 122.2(5) . .
C1 C6 H6 118.9 . .
C5 C6 H6 118.9 . .
O2 C7 O1 123.1(6) . .
O2 C7 C5 124.9(6) . .
O1 C7 C5 112.0(5) . .
C8B C8A O3A 112(2) . .
C8B C8A O4B 21.6(16) . .
O3A C8A O4B 90.8(17) . .
C8B C8A O3B 150(2) . .
O3A C8A O3B 38.4(11) . .
O4B C8A O3B 128.8(16) . .
C8B C8A C1 79.0(19) . .
O3A C8A C1 168.4(17) . .
O4B C8A C1 100.0(11) . .
O3B C8A C1 130.3(12) . .
C8B C8A O4A 13.6(18) . .
O3A C8A O4A 100.0(15) . .
O4B C8A O4A 13.7(9) . .
O3B C8A O4A 138.3(13) . .
C1 C8A O4A 91.4(8) . .
C8B C8A H2A 65.0 . .
O3A C8A H2A 47.4 . .
O4B C8A H2A 44.5 . .
O3B C8A H2A 85.7 . .
C1 C8A H2A 144.0 . .
O4A C8A H2A 52.6 . .
O4B C8B C8A 133(3) . .
O4B C8B O3A 98(2) . .
C8A C8B O3A 35.7(16) . .
O4B C8B O4A 32.0(19) . .
C8A C8B O4A 159(3) . .
O3A C8B O4A 124.6(14) . .
O4B C8B C1 150(3) . .
C8A C8B C1 73.8(19) . .
O3A C8B C1 109.5(12) . .
O4A C8B C1 125.4(13) . .
O4B C8B O3B 115(2) . .
C8A C8B O3B 18.6(16) . .
O3A C8B O3B 17.2(7) . .
O4A C8B O3B 141.6(13) . .
C1 C8B O3B 92.3(8) . .
O4B C8B H2A 55.6 . .
C8A C8B H2A 79.8 . .
O3A C8B H2A 44.3 . .
O4A C8B H2A 80.3 . .
C1 C8B H2A 153.5 . .
O3B C8B H2A 61.5 . .
N2 C9 C10 124.5(8) . .
N2 C9 H9 117.7 . .
C10 C9 H9 117.7 . .
C11 C10 C9 119.5(8) . .
C11 C10 H10 120.3 . .
C9 C10 H10 120.3 . .
C10 C11 C12 118.5(6) . .
C10 C11 C14B 118.6(8) . 3
C12 C11 C14B 117.1(9) . 3
C10 C11 C14A 115.9(11) . .
C12 C11 C14A 121.9(11) . .
C14B C11 C14A 43.2(8) 3 .
C11 C12 C13 117.5(6) . .
C11 C12 H12 121.3 . .
C13 C12 H12 121.3 . .
N2 C13 C12 123.9(7) . .
N2 C13 H13 118.1 . .
C12 C13 H13 118.1 . .
C14A C14A C14B 80.8(17) 3 3
C14A C14A C14B 58.3(9) 3 .
C14B C14A C14B 33.5(9) 3 .
C14A C14A C11 125(4) 3 .
C14B C14A C11 66.0(12) 3 .
C14B C14A C11 99.4(12) . .
C14B C14B C14A 87.1(10) 3 3
C14B C14B C14A 59.4(10) 3 .
C14A C14B C14A 40.8(19) 3 .
C14B C14B C11 157.9(14) 3 3
C14A C14B C11 70.8(14) 3 3
C14A C14B C11 101.1(12) . 3
N1 C15 C16 125.0(7) . .
N1 C15 H15 117.5 . .
C16 C15 H15 117.5 . .
C17 C16 C15 119.0(7) . .
C17 C16 H16 120.5 . .
C15 C16 H16 120.5 . .
C16 C17 C18 116.7(6) . .
C16 C17 C20 123.2(8) . .
C18 C17 C20 120.1(8) . .
C17 C18 C19 120.0(7) . .
C17 C18 H18 120.0 . .
C19 C18 H18 120.0 . .
N1 C19 C18 122.6(7) . .
N1 C19 H19 118.7 . .
C18 C19 H19 118.7 . .
C20 C20 C17 119.1(15) 4_558 .
C20 C20 H20A 107.5 4_558 .
C17 C20 H20A 107.5 . .
C20 C20 H20B 107.5 4_558 .
C17 C20 H20B 107.5 . .
H20A C20 H20B 107.0 . .

loop_
_geom_bond_atom_site_label_1
_geom_bond_atom_site_label_2
_geom_bond_distance
_geom_bond_site_symmetry_2
O1 C7 1.319(7) .
O1 H1 0.8509 .
N1 C15 1.254(8) .
N1 C19 1.295(8) .
C1 C2 1.374(7) .
C1 C6 1.376(8) .
C1 C8B 1.556(14) .
C1 C8A 1.522(17) .
O2 C7 1.191(7) .
N2 C9 1.286(11) .
N2 C13 1.306(9) .
C2 C3 1.405(5) .
C2 H2 0.9500 .
O3A C8A 0.793(17) .
O3A O3B 0.766(11) .
O3A C8B 1.258(16) .
O3A O4B 1.486(14) .
O3A H2A 0.9116 .
O3B C8A 1.208(15) .
O3B C8B 1.871(19) .
C3 C4 1.403(6) .
C3 C3 1.464(9) 6
O4A O4B 0.786(11) .
O4A C8B 1.248(16) .
O4A C8A 1.939(14) .
O4B C8B 0.632(19) .
O4B C8A 1.246(15) .
O4B H2A 0.9407 .
C4 C5 1.381(6) .
C4 H4 0.9500 .
C5 C6 1.376(7) .
C5 C7 1.470(7) .
C6 H6 0.9500 .
C8A C8B 0.723(19) .
C8A H2A 1.2373 .
C8B H2A 1.1395 .
C9 C10 1.347(10) .
C9 H9 0.9500 .
C10 C11 1.337(9) .
C10 H10 0.9500 .
C11 C12 1.347(9) .
C11 C14B 1.634(15) 3
C11 C14A 1.690(19) .
C12 C13 1.385(9) .
C12 H12 0.9500 .
C13 H13 0.9500 .
C14A C14A 0.94(4) 3
C14A C14B 1.22(2) 3
C14A C14B 1.42(2) .
C14B C14B 0.784(17) 3
C14B C14A 1.22(2) 3
C14B C11 1.634(15) 3
C15 C16 1.398(10) .
C15 H15 0.9500 .
C16 C17 1.325(10) .
C16 H16 0.9500 .
C17 C18 1.337(10) .
C17 C20 1.554(11) .
C18 C19 1.396(9) .
C18 H18 0.9500 .
C19 H19 0.9500 .
C20 C20 1.23(2) 4_558
C20 H20A 0.9900 .
C20 H20B 0.9900 .

loop_
_geom_hbond_atom_site_label_D
_geom_hbond_atom_site_label_H
_geom_hbond_atom_site_label_A
_geom_hbond_distance_DH
_geom_hbond_distance_HA
_geom_hbond_distance_DA
_geom_hbond_angle_DHA
_geom_hbond_site_symmetry_A
O1 H1 N1 0.85 1.77 2.612(6) 172.5 .
O3A H2A N2 0.91 2.07 2.684(12) 123.7 .
O4B H2A N2 0.94 2.07 2.727(12) 125.8 .

loop_
_geom_torsion_atom_site_label_1
_geom_torsion_atom_site_label_2
_geom_torsion_atom_site_label_3
_geom_torsion_atom_site_label_4
_geom_torsion
_geom_torsion_site_symmetry_1
_geom_torsion_site_symmetry_2
_geom_torsion_site_symmetry_3
_geom_torsion_site_symmetry_4
C6 C1 C2 C3 -1.7(8) . . . .
C8B C1 C2 C3 179.6(11) . . . .
C8A C1 C2 C3 -179.6(10) . . . .
C8B O3A O3B C8A 2(3) . . . .
O4B O3A O3B C8A 16(6) . . . .
C8A O3A O3B C8B -2(3) . . . .
O4B O3A O3B C8B 13(5) . . . .
C1 C2 C3 C4 0.3(7) . . . .
C1 C2 C3 C3 -179.0(5) . . . 6
C8A O4A O4B C8B -18(3) . . . .
C8B O4A O4B C8A 18(3) . . . .
C8B O4A O4B O3A 81(6) . . . .
C8A O4A O4B O3A 63(5) . . . .
C8A O3A O4B C8B -5(4) . . . .
O3B O3A O4B C8B -23(9) . . . .
C8A O3A O4B O4A -103(5) . . . .
O3B O3A O4B O4A -121(8) . . . .
C8B O3A O4B O4A -98(6) . . . .
O3B O3A O4B C8A -18(7) . . . .
C8B O3A O4B C8A 5(4) . . . .
C2 C3 C4 C5 0.3(6) . . . .
C3 C3 C4 C5 179.7(5) 6 . . .
C3 C4 C5 C6 0.3(7) . . . .
C3 C4 C5 C7 -178.8(4) . . . .
C2 C1 C6 C5 2.4(8) . . . .
C8B C1 C6 C5 -179.3(14) . . . .
C8A C1 C6 C5 -179.2(8) . . . .
C4 C5 C6 C1 -1.7(8) . . . .
C7 C5 C6 C1 177.5(5) . . . .
C6 C5 C7 O2 8.4(9) . . . .
C4 C5 C7 O2 -172.5(6) . . . .
C6 C5 C7 O1 -170.9(5) . . . .
C4 C5 C7 O1 8.3(7) . . . .
O3B O3A C8A C8B 177(4) . . . .
O4B O3A C8A C8B 4(3) . . . .
O3B O3A C8A O4B 173(3) . . . .
C8B O3A C8A O4B -4(3) . . . .
C8B O3A C8A O3B -177(4) . . . .
O4B O3A C8A O3B -173(3) . . . .
O3B O3A C8A C1 14(14) . . . .
C8B O3A C8A C1 -163(15) . . . .
O4B O3A C8A C1 -159(12) . . . .
O3B O3A C8A O4A -177(2) . . . .
C8B O3A C8A O4A 6(3) . . . .
O4B O3A C8A O4A 10.3(11) . . . .
O4A O4B C8A C8B -38(7) . . . .
O3A O4B C8A C8B -170(8) . . . .
C8B O4B C8A O3A 170(8) . . . .
O4A O4B C8A O3A 132(4) . . . .
C8B O4B C8A O3B 176(8) . . . .
O4A O4B C8A O3B 138(3) . . . .
O3A O4B C8A O3B 6(2) . . . .
C8B O4B C8A C1 -14(7) . . . .
O4A O4B C8A C1 -52(4) . . . .
O3A O4B C8A C1 176(2) . . . .
C8B O4B C8A O4A 38(7) . . . .
O3A O4B C8A O4A -132(4) . . . .
O3A O3B C8A C8B -6(7) . . . .
C8B O3B C8A O3A 6(7) . . . .
O3A O3B C8A O4B -9(3) . . . .
C8B O3B C8A O4B -3(6) . . . .
O3A O3B C8A C1 -176(4) . . . .
C8B O3B C8A C1 -170(8) . . . .
O3A O3B C8A O4A 5(4) . . . .
C8B O3B C8A O4A 11(6) . . . .
C2 C1 C8A C8B -2(3) . . . .
C6 C1 C8A C8B -180(3) . . . .
C2 C1 C8A O3A 162(11) . . . .
C6 C1 C8A O3A -16(12) . . . .
C8B C1 C8A O3A 164(14) . . . .
C2 C1 C8A O4B 3.4(16) . . . .
C6 C1 C8A O4B -174.7(10) . . . .
C8B C1 C8A O4B 5(3) . . . .
C2 C1 C8A O3B 173.3(15) . . . .
C6 C1 C8A O3B -5(2) . . . .
C8B C1 C8A O3B 175(4) . . . .
C2 C1 C8A O4A -7.4(14) . . . .
C6 C1 C8A O4A 174.5(7) . . . .
C8B C1 C8A O4A -6(3) . . . .
O4A O4B C8B C8A 155(5) . . . .
O3A O4B C8B C8A 6(5) . . . .
O4A O4B C8B O3A 148(3) . . . .
C8A O4B C8B O3A -6(5) . . . .
C8A O4B C8B O4A -155(5) . . . .
O3A O4B C8B O4A -148(3) . . . .
O4A O4B C8B C1 -53(10) . . . .
C8A O4B C8B C1 152(14) . . . .
O3A O4B C8B C1 159(9) . . . .
O4A O4B C8B O3B 152(2) . . . .
C8A O4B C8B O3B -2(5) . . . .
O3A O4B C8B O3B 3.9(15) . . . .
O3A C8A C8B O4B -10(9) . . . .
O3B C8A C8B O4B -6(13) . . . .
C1 C8A C8B O4B 166(7) . . . .
O4A C8A C8B O4B -38(6) . . . .
O4B C8A C8B O3A 10(9) . . . .
O3B C8A C8B O3A 4(5) . . . .
C1 C8A C8B O3A 177(3) . . . .
O4A C8A C8B O3A -28(13) . . . .
O3A C8A C8B O4A 28(13) . . . .
O4B C8A C8B O4A 38(6) . . . .
O3B C8A C8B O4A 32(16) . . . .
C1 C8A C8B O4A -155(10) . . . .
O3A C8A C8B C1 -177(3) . . . .
O4B C8A C8B C1 -166(7) . . . .
O3B C8A C8B C1 -172(7) . . . .
O4A C8A C8B C1 155(10) . . . .
O3A C8A C8B O3B -4(5) . . . .
O4B C8A C8B O3B 6(13) . . . .
C1 C8A C8B O3B 172(7) . . . .
O4A C8A C8B O3B -32(16) . . . .
C8A O3A C8B O4B 172(7) . . . .
O3B O3A C8B O4B 168(5) . . . .
O3B O3A C8B C8A -4(5) . . . .
O4B O3A C8B C8A -172(7) . . . .
C8A O3A C8B O4A -168(6) . . . .
O3B O3A C8B O4A -172(4) . . . .
O4B O3A C8B O4A 20(2) . . . .
C8A O3A C8B C1 4(3) . . . .
O3B O3A C8B C1 -1(5) . . . .
O4B O3A C8B C1 -169(5) . . . .
C8A O3A C8B O3B 4(5) . . . .
O4B O3A C8B O3B -168(5) . . . .
C8A O4A C8B O4B 58(9) . . . .
O4B O4A C8B C8A -58(9) . . . .
O4B O4A C8B O3A -39(4) . . . .
C8A O4A C8B O3A 20(9) . . . .
O4B O4A C8B C1 151(6) . . . .
C8A O4A C8B C1 -151(13) . . . .
O4B O4A C8B O3B -43(4) . . . .
C8A O4A C8B O3B 16(8) . . . .
C2 C1 C8B O4B 19(8) . . . .
C6 C1 C8B O4B -159(7) . . . .
C8A C1 C8B O4B -160(10) . . . .
C2 C1 C8B C8A 179(3) . . . .
C6 C1 C8B C8A 0(4) . . . .
C2 C1 C8B O3A 176.6(15) . . . .
C6 C1 C8B O3A -2(3) . . . .
C8A C1 C8B O3A -2.1(19) . . . .
C2 C1 C8B O4A -12(3) . . . .
C6 C1 C8B O4A 169.4(18) . . . .
C8A C1 C8B O4A 169(5) . . . .
C2 C1 C8B O3B 176.3(9) . . . .
C6 C1 C8B O3B -2.2(19) . . . .
C8A C1 C8B O3B -2(2) . . . .
O3A O3B C8B O4B -13(5) . . . .
C8A O3B C8B O4B 175(10) . . . .
O3A O3B C8B C8A 172(9) . . . .
C8A O3B C8B O3A -172(9) . . . .
O3A O3B C8B O4A 10(5) . . . .
C8A O3B C8B O4A -162(10) . . . .
O3A O3B C8B C1 179(4) . . . .
C8A O3B C8B C1 7(6) . . . .
C13 N2 C9 C10 1.0(15) . . . .
N2 C9 C10 C11 -1.0(17) . . . .
C9 C10 C11 C12 -0.6(16) . . . .
C9 C10 C11 C14B -153.0(13) . . . 3
C9 C10 C11 C14A 158.2(12) . . . .
C10 C11 C12 C13 1.9(13) . . . .
C14B C11 C12 C13 154.7(11) 3 . . .
C14A C11 C12 C13 -155.5(10) . . . .
C9 N2 C13 C12 0.5(13) . . . .
C11 C12 C13 N2 -2.0(12) . . . .
C10 C11 C14A C14A 163.1(19) . . . 3
C12 C11 C14A C14A -39(2) . . . 3
C14B C11 C14A C14A 58.1(13) 3 . . 3
C10 C11 C14A C14B 105.1(16) . . . 3
C12 C11 C14A C14B -97.0(18) . . . 3
C10 C11 C14A C14B 105.4(16) . . . .
C12 C11 C14A C14B -96.6(16) . . . .
C14B C11 C14A C14B 0.4(17) 3 . . .
C14A C14A C14B C14B -126(5) 3 . . 3
C11 C14A C14B C14B -1(3) . . . 3
C14B C14A C14B C14A 126(5) 3 . . 3
C11 C14A C14B C14A 126(4) . . . 3
C14A C14A C14B C11 42(3) 3 . . 3
C14B C14A C14B C11 169(4) 3 . . 3
C11 C14A C14B C11 168.3(13) . . . 3
C19 N1 C15 C16 0.0(16) . . . .
N1 C15 C16 C17 -2.5(19) . . . .
C15 C16 C17 C18 4.7(16) . . . .
C15 C16 C17 C20 -175.3(11) . . . .
C16 C17 C18 C19 -4.7(15) . . . .
C20 C17 C18 C19 175.3(10) . . . .
C15 N1 C19 C18 0.1(12) . . . .
C17 C18 C19 N1 2.3(14) . . . .
C16 C17 C20 C20 -50.8(12) . . . 4_558
C18 C17 C20 C20 129.2(8) . . . 4_558

loop_
_platon_squeeze_void_nr
_platon_squeeze_void_average_x
_platon_squeeze_void_average_y
_platon_squeeze_void_average_z
_platon_squeeze_void_volume
_platon_squeeze_void_count_electrons
_platon_squeeze_void_content
1 0.000 0.250 -0.031 280 4 ' '
2 0.500 0.250 0.012 280 4 ' '
3 0.000 0.750 0.012 280 4 ' '
4 0.500 0.750 -0.031 280 4 ' '
